data_4028772
loop_
_publ_author_name
'Elena D. Matveeva'
'Tatyana A. Podrugina'
'Marina A. Taranova'
'Dmitriy S. Vinogradov'
'Rolf Gleiter'
'Nikolay S. Zefirov'

_publ_section_title
;
 Phosphonium-Iodonium Ylides with Heteroatomic Groups in the Synthesis of
 Annelated P-Containing Heterocycles
;
_journal_name_full 'Journal of Organic Chemistry'
_journal_page_first 11691
_journal_page_last 11697
_journal_paper_doi 10.1021/jo401514d
_journal_volume 78
_journal_year 2013
_chemical_formula_sum 'C31 H30 O3 P2'
_chemical_formula_weight 512.49
_chemical_name_systematic
; 
 ? 
;
_space_group_IT_number 14
_symmetry_cell_setting monoclinic
_symmetry_space_group_name_Hall '-P 2ybc'
_symmetry_space_group_name_H-M 'P 1 21/c 1'
_atom_sites_solution_hydrogens geom
_atom_sites_solution_primary direct
_atom_sites_solution_secondary difmap
_audit_creation_method SHELXL-97
_cell_angle_alpha 90.00
_cell_angle_beta 94.720(10)
_cell_angle_gamma 90.00
_cell_formula_units_Z 4
_cell_length_a 9.170(2)
_cell_length_b 12.496(2)
_cell_length_c 23.338(3)
_cell_measurement_temperature 293(2)
_cell_volume 2665.2(8)
_computing_structure_refinement 'SHELXL-97 (Sheldrick, 1997)'
_computing_structure_solution 'SHELXS-97 (Sheldrick, 1990)'
_diffrn_ambient_temperature 293(2)
_diffrn_measured_fraction_theta_full 0.994
_diffrn_measured_fraction_theta_max 0.994
_diffrn_radiation_monochromator graphite
_diffrn_radiation_source 'fine-focus sealed tube'
_diffrn_radiation_type MoK\a
_diffrn_radiation_wavelength 0.71073
_diffrn_reflns_av_R_equivalents 0.0219
_diffrn_reflns_av_sigmaI/netI 0.0365
_diffrn_reflns_limit_h_max 10
_diffrn_reflns_limit_h_min -1
_diffrn_reflns_limit_k_max 1
_diffrn_reflns_limit_k_min -14
_diffrn_reflns_limit_l_max 27
_diffrn_reflns_limit_l_min -27
_diffrn_reflns_number 6145
_diffrn_reflns_theta_full 25.00
_diffrn_reflns_theta_max 25.00
_diffrn_reflns_theta_min 1.75
_exptl_absorpt_coefficient_mu 0.194
_exptl_absorpt_correction_type none
_exptl_crystal_density_diffrn 1.277
_exptl_crystal_F_000 1080
_exptl_crystal_size_max 0.25
_exptl_crystal_size_mid 0.35
_exptl_crystal_size_min 0.50
_refine_diff_density_max 0.349
_refine_diff_density_min -0.270
_refine_diff_density_rms 0.058
_refine_ls_extinction_method none
_refine_ls_goodness_of_fit_ref 1.025
_refine_ls_hydrogen_treatment constr
_refine_ls_matrix_type full
_refine_ls_number_parameters 365
_refine_ls_number_reflns 4662
_refine_ls_number_restraints 37
_refine_ls_restrained_S_all 1.032
_refine_ls_R_factor_all 0.0746
_refine_ls_R_factor_gt 0.0495
_refine_ls_shift/su_max 0.000
_refine_ls_shift/su_mean 0.000
_refine_ls_structure_factor_coef Fsqd
_refine_ls_weighting_details 'calc w=1/[\s^2^(Fo^2^)+(0.0929P)^2^+1.8963P] where P=(Fo^2^+2Fc^2^)/3'
_refine_ls_weighting_scheme calc
_refine_ls_wR_factor_gt 0.1395
_refine_ls_wR_factor_ref 0.1708
_reflns_number_gt 3463
_reflns_number_total 4662
_reflns_threshold_expression >2sigma(I)
_cod_data_source_file jo401514d_si_001.cif
_cod_data_source_block z2
_cod_database_code 4028772

loop_
_symmetry_equiv_pos_as_xyz
'x, y, z'
'-x, y+1/2, -z+1/2'
'-x, -y, -z'
'x, -y-1/2, z-1/2'

loop_
_atom_site_label
_atom_site_type_symbol
_atom_site_fract_x
_atom_site_fract_y
_atom_site_fract_z
_atom_site_U_iso_or_equiv
_atom_site_adp_type
_atom_site_occupancy
_atom_site_symmetry_multiplicity
_atom_site_calc_flag
_atom_site_refinement_flags
_atom_site_disorder_assembly
_atom_site_disorder_group
P1 P 0.28421(8) 0.20933(6) 0.12145(3) 0.0378(2) Uani 1 1 d . . .
P2 P 0.61145(9) 0.20324(8) 0.15488(3) 0.0460(3) Uani 1 1 d D . .
O3 O 0.7329(2) 0.29247(19) 0.15119(11) 0.0552(6) Uani 1 1 d . A .
C1 C 0.3916(3) 0.3037(2) 0.00628(12) 0.0356(6) Uani 1 1 d . A .
C3 C 0.1745(3) 0.2698(2) 0.06309(12) 0.0370(7) Uani 1 1 d . . .
C2 C 0.2350(3) 0.3086(2) 0.01336(12) 0.0360(6) Uani 1 1 d . . .
C10 C 0.4512(3) 0.3357(2) -0.04902(12) 0.0365(6) Uani 1 1 d . . .
C4 C 0.0231(3) 0.2793(3) 0.06884(15) 0.0493(8) Uani 1 1 d . . .
H4A H -0.0158 0.2532 0.1017 0.059 Uiso 1 1 calc R . .
C11 C 0.5666(3) 0.4080(2) -0.04991(13) 0.0412(7) Uani 1 1 d . . .
H11A H 0.6042 0.4394 -0.0157 0.049 Uiso 1 1 calc R . .
C22 C 0.2284(3) 0.2630(3) 0.18895(13) 0.0423(7) Uani 1 1 d . . .
C9 C 0.4879(3) 0.2739(2) 0.05074(12) 0.0388(7) Uani 1 1 d . . .
H9A H 0.5859 0.2768 0.0433 0.047 Uiso 1 1 calc R A .
C15 C 0.3968(4) 0.2916(3) -0.10164(13) 0.0458(7) Uani 1 1 d . . .
H15A H 0.3188 0.2439 -0.1026 0.055 Uiso 1 1 calc R . .
C16 C 0.2422(3) 0.0672(3) 0.12390(14) 0.0453(7) Uani 1 1 d . . .
C7 C 0.1376(3) 0.3584(3) -0.02857(14) 0.0471(8) Uani 1 1 d . . .
H7A H 0.1738 0.3862 -0.0615 0.057 Uiso 1 1 calc R . .
C6 C -0.0093(4) 0.3667(3) -0.02178(16) 0.0571(9) Uani 1 1 d . . .
H6A H -0.0709 0.3999 -0.0501 0.068 Uiso 1 1 calc R . .
C8 C 0.4615(3) 0.2386(3) 0.10739(12) 0.0407(7) Uani 1 1 d . A .
C12 C 0.6267(3) 0.4341(3) -0.10081(13) 0.0462(8) Uani 1 1 d . . .
H12A H 0.7042 0.4822 -0.1004 0.055 Uiso 1 1 calc R . .
C23 C 0.2853(4) 0.3593(3) 0.20849(14) 0.0509(8) Uani 1 1 d . . .
H23A H 0.3578 0.3921 0.1891 0.061 Uiso 1 1 calc R . .
C5 C -0.0665(4) 0.3262(3) 0.02675(17) 0.0602(10) Uani 1 1 d . . .
H5A H -0.1664 0.3310 0.0306 0.072 Uiso 1 1 calc R . .
C21 C 0.3068(4) 0.0026(3) 0.16709(17) 0.0621(10) Uani 1 1 d . . .
H21A H 0.3648 0.0333 0.1973 0.075 Uiso 1 1 calc R . .
C14 C 0.4576(4) 0.3178(3) -0.15252(13) 0.0499(8) Uani 1 1 d . . .
H14A H 0.4205 0.2870 -0.1870 0.060 Uiso 1 1 calc R . .
C27 C 0.1186(4) 0.2144(3) 0.21717(16) 0.0569(9) Uani 1 1 d . . .
H27A H 0.0785 0.1498 0.2040 0.068 Uiso 1 1 calc R . .
C17 C 0.1533(4) 0.0196(3) 0.08044(17) 0.0617(10) Uani 1 1 d . . .
H17A H 0.1075 0.0613 0.0513 0.074 Uiso 1 1 calc R . .
C13 C 0.5715(4) 0.3887(3) -0.15224(13) 0.0497(8) Uani 1 1 d . . .
H13A H 0.6116 0.4063 -0.1863 0.060 Uiso 1 1 calc R . .
C26 C 0.0694(5) 0.2636(4) 0.26547(17) 0.0701(11) Uani 1 1 d . . .
H26A H -0.0037 0.2314 0.2848 0.084 Uiso 1 1 calc R . .
C24 C 0.2365(4) 0.4080(3) 0.25659(15) 0.0625(10) Uani 1 1 d . . .
H24A H 0.2761 0.4727 0.2699 0.075 Uiso 1 1 calc R . .
C25 C 0.1276(4) 0.3584(4) 0.28445(16) 0.0688(11) Uani 1 1 d . . .
H25A H 0.0936 0.3906 0.3167 0.083 Uiso 1 1 calc R . .
C20 C 0.2861(5) -0.1069(3) 0.16582(19) 0.0709(11) Uani 1 1 d . . .
H20A H 0.3313 -0.1493 0.1948 0.085 Uiso 1 1 calc R . .
C19 C 0.2003(5) -0.1529(3) 0.1225(2) 0.0766(12) Uani 1 1 d . . .
H19A H 0.1879 -0.2268 0.1216 0.092 Uiso 1 1 calc R . .
C18 C 0.1323(5) -0.0910(3) 0.0803(2) 0.0811(13) Uani 1 1 d . . .
H18A H 0.0715 -0.1227 0.0513 0.097 Uiso 1 1 calc R . .
C29 C 0.8370(5) 0.4650(4) 0.1726(2) 0.0842(13) Uani 1 1 d . A .
H29A H 0.8141 0.5373 0.1825 0.126 Uiso 1 1 calc R . .
H29B H 0.8837 0.4645 0.1373 0.126 Uiso 1 1 calc R . .
H29C H 0.9016 0.4344 0.2027 0.126 Uiso 1 1 calc R . .
C28 C 0.7035(5) 0.4027(4) 0.1657(2) 0.0862(14) Uani 1 1 d . . .
H28A H 0.6380 0.4341 0.1355 0.103 Uiso 1 1 calc R A .
H28B H 0.6552 0.4048 0.2011 0.103 Uiso 1 1 calc R . .
O1 O 0.5685(8) 0.1652(6) 0.21072(19) 0.0634(16) Uani 0.746(10) 1 d PD A 1
O2 O 0.7023(6) 0.1157(4) 0.1233(3) 0.0581(15) Uani 0.746(10) 1 d PD A 1
C30 C 0.6396(6) 0.0176(4) 0.0993(2) 0.0655(18) Uani 0.746(10) 1 d PD A 1
H30A H 0.6468 -0.0381 0.1283 0.079 Uiso 0.746(10) 1 calc PR A 1
H30B H 0.5368 0.0287 0.0874 0.079 Uiso 0.746(10) 1 calc PR A 1
C31 C 0.7156(12) -0.0152(8) 0.0506(4) 0.128(3) Uani 0.746(10) 1 d PDU A 1
H31A H 0.6677 -0.0766 0.0329 0.192 Uiso 0.746(10) 1 calc PR A 1
H31B H 0.8148 -0.0331 0.0632 0.192 Uiso 0.746(10) 1 calc PR A 1
H31C H 0.7148 0.0423 0.0233 0.192 Uiso 0.746(10) 1 calc PR A 1
O1' O 0.577(2) 0.2093(13) 0.2158(4) 0.053(4) Uani 0.254(10) 1 d PDU A 2
O2' O 0.706(2) 0.1022(12) 0.1429(6) 0.060(5) Uani 0.254(10) 1 d PDU A 2
C30' C 0.711(2) 0.0721(19) 0.0840(7) 0.097(7) Uani 0.254(10) 1 d PDU A 2
H30C H 0.8065 0.0405 0.0812 0.117 Uiso 0.254(10) 1 calc PR A 2
H30D H 0.7107 0.1388 0.0627 0.117 Uiso 0.254(10) 1 calc PR A 2
C31' C 0.609(2) 0.003(2) 0.0513(11) 0.098(7) Uani 0.254(10) 1 d PDU A 2
H31D H 0.6571 -0.0297 0.0207 0.147 Uiso 0.254(10) 1 calc PR A 2
H31E H 0.5273 0.0444 0.0354 0.147 Uiso 0.254(10) 1 calc PR A 2
H31F H 0.5754 -0.0514 0.0760 0.147 Uiso 0.254(10) 1 calc PR A 2

loop_
_atom_site_aniso_label
_atom_site_aniso_U_11
_atom_site_aniso_U_22
_atom_site_aniso_U_33
_atom_site_aniso_U_23
_atom_site_aniso_U_13
_atom_site_aniso_U_12
P1 0.0366(4) 0.0405(4) 0.0368(4) 0.0025(3) 0.0067(3) 0.0042(3)
P2 0.0398(4) 0.0595(6) 0.0380(4) 0.0088(4) -0.0009(3) 0.0075(4)
O3 0.0414(12) 0.0575(15) 0.0651(15) -0.0062(12) -0.0045(11) 0.0069(11)
C1 0.0338(14) 0.0391(16) 0.0338(14) 0.0000(12) 0.0023(11) 0.0023(12)
C3 0.0331(15) 0.0357(16) 0.0418(16) -0.0013(12) 0.0001(12) 0.0010(12)
C2 0.0357(15) 0.0328(15) 0.0389(15) -0.0038(12) -0.0012(12) 0.0029(12)
C10 0.0336(14) 0.0416(16) 0.0336(14) 0.0022(12) -0.0022(11) 0.0094(13)
C4 0.0346(16) 0.056(2) 0.058(2) 0.0035(16) 0.0053(14) 0.0034(15)
C11 0.0428(16) 0.0438(17) 0.0368(15) 0.0010(13) 0.0019(12) 0.0070(14)
C22 0.0447(17) 0.0465(18) 0.0368(15) 0.0014(14) 0.0100(13) 0.0067(14)
C9 0.0304(14) 0.0471(18) 0.0392(16) 0.0032(13) 0.0046(12) 0.0026(13)
C15 0.0517(18) 0.0469(18) 0.0377(16) 0.0003(14) -0.0026(13) 0.0011(15)
C16 0.0453(17) 0.0406(17) 0.0517(18) 0.0033(15) 0.0151(14) 0.0052(14)
C7 0.0441(17) 0.0487(19) 0.0476(18) 0.0038(15) -0.0024(14) 0.0055(15)
C6 0.0434(18) 0.058(2) 0.068(2) 0.0067(18) -0.0058(16) 0.0093(16)
C8 0.0364(16) 0.0506(18) 0.0354(15) 0.0036(13) 0.0044(12) 0.0065(14)
C12 0.0430(17) 0.0483(18) 0.0479(18) 0.0094(15) 0.0075(14) 0.0068(14)
C23 0.058(2) 0.053(2) 0.0426(17) 0.0011(15) 0.0098(15) 0.0050(17)
C5 0.0338(17) 0.068(2) 0.079(3) 0.003(2) 0.0031(17) 0.0074(17)
C21 0.070(2) 0.051(2) 0.066(2) 0.0071(18) 0.0119(19) 0.0060(19)
C14 0.060(2) 0.053(2) 0.0354(16) -0.0036(14) -0.0012(14) 0.0097(17)
C27 0.055(2) 0.060(2) 0.058(2) 0.0018(17) 0.0210(17) 0.0013(17)
C17 0.073(2) 0.045(2) 0.066(2) -0.0010(17) 0.0011(19) 0.0026(18)
C13 0.056(2) 0.057(2) 0.0373(16) 0.0074(15) 0.0098(14) 0.0157(17)
C26 0.069(3) 0.085(3) 0.060(2) 0.007(2) 0.034(2) 0.012(2)
C24 0.068(2) 0.068(2) 0.051(2) -0.0142(18) 0.0049(18) 0.009(2)
C25 0.069(2) 0.090(3) 0.048(2) -0.013(2) 0.0120(18) 0.020(2)
C20 0.082(3) 0.053(2) 0.080(3) 0.018(2) 0.013(2) 0.018(2)
C19 0.093(3) 0.040(2) 0.100(3) 0.003(2) 0.026(3) 0.005(2)
C18 0.099(3) 0.046(2) 0.098(3) -0.013(2) 0.007(3) -0.005(2)
C29 0.078(3) 0.062(3) 0.109(4) 0.000(2) -0.016(3) 0.003(2)
C28 0.066(3) 0.076(3) 0.115(4) -0.038(3) -0.005(2) 0.007(2)
O1 0.066(3) 0.079(4) 0.043(2) 0.021(2) -0.0026(18) 0.007(3)
O2 0.054(2) 0.058(3) 0.059(4) 0.000(3) -0.016(2) 0.020(2)
C30 0.077(4) 0.055(3) 0.066(4) -0.003(3) 0.013(3) 0.003(3)
C31 0.137(7) 0.120(6) 0.133(6) -0.050(5) 0.049(5) -0.010(5)
O1' 0.053(6) 0.064(7) 0.043(5) 0.016(4) 0.007(4) -0.004(6)
O2' 0.071(7) 0.042(6) 0.064(8) 0.017(5) -0.010(6) 0.013(4)
C30' 0.102(10) 0.096(11) 0.097(10) 0.000(8) 0.026(8) 0.005(8)
C31' 0.092(10) 0.094(10) 0.106(11) -0.019(8) 0.003(8) -0.003(8)

loop_
_atom_type_symbol
_atom_type_description
_atom_type_scat_dispersion_real
_atom_type_scat_dispersion_imag
_atom_type_scat_source
C C 0.0033 0.0016 'International Tables Vol C Tables 4.2.6.8 and 6.1.1.4'
H H 0.0000 0.0000 'International Tables Vol C Tables 4.2.6.8 and 6.1.1.4'
O O 0.0106 0.0060 'International Tables Vol C Tables 4.2.6.8 and 6.1.1.4'
P P 0.1023 0.0942 'International Tables Vol C Tables 4.2.6.8 and 6.1.1.4'

loop_
_geom_angle_atom_site_label_1
_geom_angle_atom_site_label_2
_geom_angle_atom_site_label_3
_geom_angle
C8 P1 C3 104.18(14)
C8 P1 C16 114.74(15)
C3 P1 C16 109.18(15)
C8 P1 C22 114.98(15)
C3 P1 C22 108.75(14)
C16 P1 C22 104.89(15)
O1 P2 O2' 95.2(6)
O1 P2 O3 121.1(3)
O2' P2 O3 98.9(9)
O1 P2 O2 112.1(3)
O2' P2 O2 17.7(6)
O3 P2 O2 93.5(3)
O1 P2 O1' 22.1(6)
O2' P2 O1' 112.1(9)
O3 P2 O1' 102.9(7)
O2 P2 O1' 129.8(7)
O1 P2 C8 112.9(3)
O2' P2 C8 120.5(6)
O3 P2 C8 107.89(14)
O2 P2 C8 107.1(2)
O1' P2 C8 112.0(8)
C28 O3 P2 120.8(2)
C9 C1 C2 120.6(3)
C9 C1 C10 118.2(2)
C2 C1 C10 121.2(2)
C4 C3 C2 120.4(3)
C4 C3 P1 117.3(2)
C2 C3 P1 122.4(2)
C3 C2 C7 116.8(3)
C3 C2 C1 122.3(3)
C7 C2 C1 120.7(3)
C11 C10 C15 117.3(3)
C11 C10 C1 121.2(3)
C15 C10 C1 121.4(3)
C5 C4 C3 120.5(3)
C12 C11 C10 121.4(3)
C23 C22 C27 119.8(3)
C23 C22 P1 118.9(2)
C27 C22 P1 121.0(3)
C1 C9 C8 129.9(3)
C14 C15 C10 121.1(3)
C17 C16 C21 118.3(3)
C17 C16 P1 120.7(3)
C21 C16 P1 120.8(3)
C6 C7 C2 121.6(3)
C7 C6 C5 120.5(3)
C9 C8 P1 118.3(2)
C9 C8 P2 118.6(2)
P1 C8 P2 122.00(17)
C13 C12 C11 120.2(3)
C22 C23 C24 121.0(3)
C4 C5 C6 120.2(3)
C20 C21 C16 120.8(4)
C13 C14 C15 120.5(3)
C22 C27 C26 119.2(4)
C16 C17 C18 120.0(4)
C14 C13 C12 119.5(3)
C25 C26 C27 120.3(4)
C25 C24 C23 118.6(4)
C26 C25 C24 121.1(3)
C19 C20 C21 120.4(4)
C20 C19 C18 120.0(4)
C19 C18 C17 120.4(4)
C29 C28 O3 111.4(4)
C30 O2 P2 123.7(5)
C31 C30 O2 110.1(6)
C30' O2' P2 116.2(13)
O2' C30' C31' 127(2)

loop_
_geom_bond_atom_site_label_1
_geom_bond_atom_site_label_2
_geom_bond_distance
P1 C8 1.724(3)
P1 C3 1.792(3)
P1 C16 1.819(3)
P1 C22 1.824(3)
P2 O1 1.471(4)
P2 O2' 1.571(9)
P2 O3 1.583(3)
P2 O2 1.592(4)
P2 O1' 1.483(8)
P2 C8 1.751(3)
O3 C28 1.449(5)
C1 C9 1.358(4)
C1 C2 1.461(4)
C1 C10 1.497(4)
C3 C4 1.411(4)
C3 C2 1.412(4)
C2 C7 1.414(4)
C10 C11 1.393(4)
C10 C15 1.400(4)
C4 C5 1.360(5)
C11 C12 1.389(4)
C22 C23 1.373(5)
C22 C27 1.387(5)
C9 C8 1.433(4)
C15 C14 1.392(5)
C16 C17 1.383(5)
C16 C21 1.386(5)
C7 C6 1.373(5)
C6 C5 1.383(5)
C12 C13 1.385(5)
C23 C24 1.384(5)
C21 C20 1.381(6)
C14 C13 1.370(5)
C27 C26 1.391(5)
C17 C18 1.396(6)
C26 C25 1.360(6)
C24 C25 1.382(6)
C20 C19 1.357(6)
C19 C18 1.361(6)
C29 C28 1.448(6)
O2 C30 1.447(6)
C30 C31 1.440(7)
O2' C30' 1.430(11)
C30' C31' 1.442(11)
